data_7116382
loop_
_publ_author_name
'Brandon R. Barnett'
'Curtis E. Moore'
'Arnold L. Rheingold'
'Joshua S. Figuero'

_publ_section_title
;
 Frustrated Lewis pair behavior of monomeric (boryl)iminomethanes accessed
 from isocyanide 1,1-hydroboration
;
_journal_name_full Chem.Commun.
_journal_page_first 541
_journal_paper_doi 10.1039/C4cc08037H
_journal_volume 51
_journal_year 2015
_chemical_formula_moiety 'C45 H63 B N2, 1.5(C5 H12)'
_chemical_formula_sum 'C52.5 H81 B N2'
_chemical_formula_weight 751.00
_chemical_name_common Cy2BIM_MeCN
_space_group_crystal_system triclinic
_space_group_IT_number 2
_space_group_name_Hall '-P 1'
_space_group_name_H-M_alt 'P -1'
_symmetry_space_group_name_Hall '-P 1'
_symmetry_space_group_name_H-M 'P -1'
_atom_sites_solution_hydrogens mixed
_atom_sites_solution_primary direct
_atom_sites_solution_secondary difmap
_audit_creation_date 2014-04-08
_audit_creation_method
;
Olex2 1.2-beta
(compiled 2014.03.20 svn.r2914 for OlexSys, GUI svn.r4816)
;
_cell_angle_alpha 83.969(4)
_cell_angle_beta 86.164(4)
_cell_angle_gamma 85.117(4)
_cell_formula_units_Z 2
_cell_length_a 10.3180(8)
_cell_length_b 12.8163(10)
_cell_length_c 17.8056(14)
_cell_measurement_reflns_used 7332
_cell_measurement_temperature 100
_cell_measurement_theta_max 44.880
_cell_measurement_theta_min 3.478
_cell_volume 2329.1(3)
_computing_cell_refinement 'SAINT v8.34A (Bruker, 2013)'
_computing_data_collection 'APEX2 v2013.6-2 (Bruker, 2013)'
_computing_data_reduction 'SAINT v8.34A (Bruker, 2013)'
_computing_molecular_graphics 'Olex2 (Dolomanov et al., 2009)'
_computing_publication_material 'Olex2 (Dolomanov et al., 2009)'
_computing_structure_refinement 'ShelXL (Sheldrick, 2008)'
_computing_structure_solution 'ShelXT (Sheldrick, 2008)'
_diffrn_ambient_temperature 100
_diffrn_detector 'Bruker APEX-II CCD'
_diffrn_detector_area_resol_mean 7.9
_diffrn_detector_type 'CCD Area Detector'
_diffrn_measured_fraction_theta_full 0.390
_diffrn_measured_fraction_theta_max 0.882
_diffrn_measurement_device 'Kappa Four-Circle Diffractometer'
_diffrn_measurement_device_type 'Bruker X8 APEX II'
_diffrn_measurement_method '\w and \f scans'
_diffrn_radiation_monochromator 'Double Bounce Multilayer Mirrors'
_diffrn_radiation_probe x-ray
_diffrn_radiation_type CuK\a
_diffrn_radiation_wavelength 1.54178
_diffrn_reflns_av_R_equivalents 0.0342
_diffrn_reflns_av_unetI/netI 0.0318
_diffrn_reflns_Laue_measured_fraction_full 0.390
_diffrn_reflns_Laue_measured_fraction_max 0.882
_diffrn_reflns_limit_h_max 8
_diffrn_reflns_limit_h_min -9
_diffrn_reflns_limit_k_max 11
_diffrn_reflns_limit_k_min -10
_diffrn_reflns_limit_l_max 16
_diffrn_reflns_limit_l_min -14
_diffrn_reflns_number 10516
_diffrn_reflns_point_group_measured_fraction_full 0.390
_diffrn_reflns_point_group_measured_fraction_max 0.882
_diffrn_reflns_theta_full 68.000
_diffrn_reflns_theta_max 44.878
_diffrn_reflns_theta_min 2.499
_diffrn_source 'Micro Focus Rotating Anode'
_diffrn_source_type 'Bruker FR-591'
_diffrn_standards_number 0
_exptl_absorpt_coefficient_mu 0.443
_exptl_absorpt_correction_T_max 0.7488
_exptl_absorpt_correction_T_min 0.6838
_exptl_absorpt_correction_type multi-scan
_exptl_absorpt_process_details
;
SADABS-2012/1 (Bruker,2012) was used for absorption correction.
wR2(int) was 0.0889 before and 0.0417 after correction.
The Ratio of minimum to maximum transmission is 0.9132.
The \l/2 correction factor is 0.0015.
;
_exptl_crystal_colour Colorless
_exptl_crystal_colour_primary Colorless
_exptl_crystal_density_diffrn 1.071
_exptl_crystal_description Block
_exptl_crystal_F_000 830
_exptl_crystal_size_max 0.217
_exptl_crystal_size_mid 0.158
_exptl_crystal_size_min 0.103
_refine_diff_density_max 0.175
_refine_diff_density_min -0.175
_refine_diff_density_rms 0.028
_refine_ls_extinction_method none
_refine_ls_goodness_of_fit_ref 1.046
_refine_ls_hydrogen_treatment mixed
_refine_ls_matrix_type full
_refine_ls_number_parameters 539
_refine_ls_number_reflns 3308
_refine_ls_number_restraints 1
_refine_ls_restrained_S_all 1.046
_refine_ls_R_factor_all 0.0351
_refine_ls_R_factor_gt 0.0329
_refine_ls_shift/su_max 0.000
_refine_ls_shift/su_mean 0.000
_refine_ls_structure_factor_coef Fsqd
_refine_ls_weighting_details 'w=1/[\s^2^(Fo^2^)+(0.0480P)^2^+0.9234P] where P=(Fo^2^+2Fc^2^)/3'
_refine_ls_weighting_scheme calc
_refine_ls_wR_factor_gt 0.0866
_refine_ls_wR_factor_ref 0.0884
_reflns_Friedel_coverage 0.000
_reflns_number_gt 3091
_reflns_number_total 3308
_reflns_threshold_expression 'I > 2\s(I)'
_cod_data_source_file c4cc08037h2.cif
_cod_data_source_block JFigCu105
_cod_depositor_comments
;
The following automatic conversions were performed:

'_diffrn_radiation_probe' value 'X-ray' changed to 'x-ray' according
to the built-in table from CIF Core dictionary named 'cif_core.dic'
version 2.4.1 from 2010-06-29.

Automatic conversion script
Id: cif_fix_values 2827 2014-09-09 07:05:25Z andrius 
;
_cod_original_formula_sum 'C52.50 H81 B N2'
_cod_database_code 7116382
_shelxl_version_number 2014-3
_shelx_space_group_comment
;
The symmetry employed for this shelxl refinement is uniquely defined
by the following loop, which should always be used as a source of
symmetry information in preference to the above space-group names.
They are only intended as comments.
;
_shelx_estimated_absorpt_t_max 0.956
_shelx_estimated_absorpt_t_min 0.910
_olex2_refinement_description
;
1. Fixed Uiso
 At 1.2 times of:
  All C(H) groups, All C(H,H) groups
 At 1.5 times of:
  All C(H,H,H) groups
2. Restrained distances
 N2-H2
 0.9 with sigma of 0.02
3. Others
 Fixed Sof: C6S(0.5) H6SA(0.5) H6SB(0.5) H6SC(0.5) C7S(0.5) H7SA(0.5)
 H7SB(0.5) C8S(0.5) H8SA(0.5) H8SB(0.5) C9S(0.5) H9SA(0.5) H9SB(0.5) C10S(0.5)
 H10A(0.5) H10B(0.5) H10C(0.5)
4.a Ternary CH refined with riding coordinates:
 C1(H1), C16(H16), C19(H19), C28(H28), C31(H31), C34(H34), C40(H40)
4.b Secondary CH2 refined with riding coordinates:
 C35(H35A,H35B), C36(H36A,H36B), C37(H37A,H37B), C38(H38A,H38B), C39(H39A,
 H39B), C41(H41A,H41B), C42(H42A,H42B), C43(H43A,H43B), C44(H44A,H44B),
 C45(H45A,H45B), C2S(H2SA,H2SB), C3S(H3SA,H3SB), C4S(H4SA,H4SB), C7S(H7SA,H7SB),
  C8S(H8SA,H8SB), C9S(H9SA,H9SB)
4.c Aromatic/amide H refined with riding coordinates:
 C6(H6), C7(H7), C8(H8), C12(H12), C13(H13), C14(H14), C24(H24), C25(H25),
 C26(H26)
4.d X=CH2 refined with riding coordinates:
 C3(H3A,H3B)
4.e Idealised Me refined as rotating group:
 C17(H17A,H17B,H17C), C18(H18A,H18B,H18C), C20(H20A,H20B,H20C), C21(H21A,H21B,
 H21C), C29(H29A,H29B,H29C), C30(H30A,H30B,H30C), C32(H32A,H32B,H32C), C33(H33A,
 H33B,H33C), C1S(H1SA,H1SB,H1SC), C5S(H5SA,H5SB,H5SC), C6S(H6SA,H6SB,H6SC),
 C10S(H10A,H10B,H10C)
;

loop_
_space_group_symop_operation_xyz
'x, y, z'
'-x, -y, -z'

loop_
_atom_site_label
_atom_site_type_symbol
_atom_site_fract_x
_atom_site_fract_y
_atom_site_fract_z
_atom_site_U_iso_or_equiv
_atom_site_adp_type
_atom_site_occupancy
_atom_site_site_symmetry_order
_atom_site_calc_flag
_atom_site_refinement_flags_posn
_atom_site_refinement_flags_occupancy
_atom_site_disorder_assembly
_atom_site_disorder_group
N1 N 0.15612(17) 0.39422(13) 0.17651(10) 0.0158(5) Uani 1 1 d . . . .
N2 N 0.02846(19) 0.34756(15) 0.08921(12) 0.0195(5) Uani 1 1 d D . . .
H2 H -0.0038(19) 0.3537(16) 0.0454(10) 0.019(7) Uiso 1 1 d D . . .
C1 C 0.0823(2) 0.30822(16) 0.21667(11) 0.0169(6) Uani 1 1 d . . . .
H1 H 0.1449 0.2477 0.2335 0.020 Uiso 1 1 calc R . . .
C2 C 0.1217(2) 0.4161(2) 0.10128(13) 0.0167(6) Uani 1 1 d . . . .
C3 C 0.1662(2) 0.48855(18) 0.04896(13) 0.0215(6) Uani 1 1 d . . . .
H3A H 0.1344 0.4960 -0.0003 0.026 Uiso 1 1 calc R . . .
H3B H 0.2297 0.5327 0.0609 0.026 Uiso 1 1 calc R . . .
C4 C 0.2875(2) 0.41177(17) 0.19147(11) 0.0141(6) Uani 1 1 d . . . .
C5 C 0.3117(2) 0.49643(16) 0.23189(11) 0.0142(6) Uani 1 1 d . . . .
C6 C 0.4394(2) 0.52283(16) 0.23276(11) 0.0176(6) Uani 1 1 d . . . .
H6 H 0.4563 0.5819 0.2576 0.021 Uiso 1 1 calc R . . .
C7 C 0.5426(2) 0.46600(18) 0.19867(12) 0.0188(6) Uani 1 1 d . . . .
H7 H 0.6283 0.4882 0.1972 0.023 Uiso 1 1 calc R . . .
C8 C 0.5188(2) 0.37624(17) 0.16677(11) 0.0177(6) Uani 1 1 d . . . .
H8 H 0.5902 0.3340 0.1466 0.021 Uiso 1 1 calc R . . .
C9 C 0.3935(2) 0.34624(16) 0.16345(11) 0.0144(6) Uani 1 1 d . . . .
C10 C 0.21222(19) 0.55271(17) 0.28270(13) 0.0151(6) Uani 1 1 d . . . .
C11 C 0.2070(2) 0.51606(16) 0.36058(13) 0.0172(6) Uani 1 1 d . . . .
C12 C 0.1243(2) 0.57161(18) 0.41001(13) 0.0212(6) Uani 1 1 d . . . .
H12 H 0.1193 0.5474 0.4623 0.025 Uiso 1 1 calc R . . .
C13 C 0.0495(2) 0.66090(17) 0.38465(13) 0.0226(6) Uani 1 1 d . . . .
H13 H -0.0064 0.6977 0.4192 0.027 Uiso 1 1 calc R . . .
C14 C 0.0562(2) 0.69652(17) 0.30907(14) 0.0213(6) Uani 1 1 d . . . .
H14 H 0.0043 0.7582 0.2920 0.026 Uiso 1 1 calc R . . .
C15 C 0.1374(2) 0.64425(17) 0.25689(12) 0.0167(6) Uani 1 1 d . . . .
C16 C 0.2937(2) 0.42170(16) 0.39254(12) 0.0205(6) Uani 1 1 d . . . .
H16 H 0.3297 0.3823 0.3492 0.025 Uiso 1 1 calc R . . .
C17 C 0.4087(2) 0.45806(17) 0.42986(12) 0.0294(7) Uani 1 1 d . . . .
H17A H 0.3763 0.4985 0.4719 0.044 Uiso 1 1 calc GR . . .
H17B H 0.4592 0.5025 0.3926 0.044 Uiso 1 1 calc GR . . .
H17C H 0.4645 0.3966 0.4490 0.044 Uiso 1 1 calc GR . . .
C18 C 0.2234(2) 0.34538(18) 0.44874(12) 0.0316(6) Uani 1 1 d . . . .
H18A H 0.2835 0.2845 0.4637 0.047 Uiso 1 1 calc GR . . .
H18B H 0.1492 0.3218 0.4253 0.047 Uiso 1 1 calc GR . . .
H18C H 0.1920 0.3806 0.4935 0.047 Uiso 1 1 calc GR . . .
C19 C 0.1460(2) 0.69133(16) 0.17519(12) 0.0196(6) Uani 1 1 d . . . .
H19 H 0.2077 0.6435 0.1464 0.024 Uiso 1 1 calc R . . .
C20 C 0.2015(2) 0.79879(16) 0.16783(12) 0.0275(6) Uani 1 1 d . . . .
H20A H 0.1448 0.8468 0.1972 0.041 Uiso 1 1 calc GR . . .
H20B H 0.2064 0.8272 0.1145 0.041 Uiso 1 1 calc GR . . .
H20C H 0.2889 0.7914 0.1871 0.041 Uiso 1 1 calc GR . . .
C21 C 0.0145(2) 0.69843(17) 0.13940(12) 0.0266(6) Uani 1 1 d . . . .
H21A H -0.0490 0.7430 0.1676 0.040 Uiso 1 1 calc GR . . .
H21B H -0.0159 0.6278 0.1410 0.040 Uiso 1 1 calc GR . . .
H21C H 0.0241 0.7290 0.0867 0.040 Uiso 1 1 calc GR . . .
C22 C 0.38013(18) 0.23906(17) 0.13769(13) 0.0156(6) Uani 1 1 d . . . .
C23 C 0.38556(18) 0.22347(18) 0.06051(13) 0.0171(6) Uani 1 1 d . . . .
C24 C 0.38359(19) 0.1206(2) 0.04121(13) 0.0225(6) Uani 1 1 d . . . .
H24 H 0.3865 0.1088 -0.0107 0.027 Uiso 1 1 calc R . . .
C25 C 0.3776(2) 0.03661(19) 0.09526(15) 0.0241(6) Uani 1 1 d . . . .
H25 H 0.3752 -0.0324 0.0808 0.029 Uiso 1 1 calc R . . .
C26 C 0.3751(2) 0.05244(18) 0.17065(14) 0.0222(6) Uani 1 1 d . . . .
H26 H 0.3717 -0.0063 0.2078 0.027 Uiso 1 1 calc R . . .
C27 C 0.37767(19) 0.15271(18) 0.19341(12) 0.0170(6) Uani 1 1 d . . . .
C28 C 0.4008(2) 0.31213(17) -0.00188(12) 0.0195(6) Uani 1 1 d . . . .
H28 H 0.3804 0.3801 0.0210 0.023 Uiso 1 1 calc R . . .
C29 C 0.5412(2) 0.31051(18) -0.03556(12) 0.0305(6) Uani 1 1 d . . . .
H29A H 0.5645 0.2438 -0.0573 0.046 Uiso 1 1 calc GR . . .
H29B H 0.6000 0.3176 0.0043 0.046 Uiso 1 1 calc GR . . .
H29C H 0.5490 0.3691 -0.0752 0.046 Uiso 1 1 calc GR . . .
C30 C 0.3065(2) 0.30910(17) -0.06392(12) 0.0293(6) Uani 1 1 d . . . .
H30A H 0.3080 0.3742 -0.0981 0.044 Uiso 1 1 calc GR . . .
H30B H 0.2181 0.3024 -0.0410 0.044 Uiso 1 1 calc GR . . .
H30C H 0.3327 0.2487 -0.0925 0.044 Uiso 1 1 calc GR . . .
C31 C 0.3877(2) 0.16406(17) 0.27703(12) 0.0227(6) Uani 1 1 d . . . .
H31 H 0.3579 0.2384 0.2855 0.027 Uiso 1 1 calc R . . .
C32 C 0.5293(2) 0.14525(18) 0.29775(13) 0.0353(7) Uani 1 1 d . . . .
H32A H 0.5615 0.0728 0.2899 0.053 Uiso 1 1 calc GR . . .
H32B H 0.5353 0.1565 0.3510 0.053 Uiso 1 1 calc GR . . .
H32C H 0.5821 0.1944 0.2657 0.053 Uiso 1 1 calc GR . . .
C33 C 0.3025(2) 0.09262(17) 0.32949(12) 0.0302(6) Uani 1 1 d . . . .
H33A H 0.3378 0.0193 0.3285 0.045 Uiso 1 1 calc GR . . .
H33B H 0.2135 0.1002 0.3125 0.045 Uiso 1 1 calc GR . . .
H33C H 0.3015 0.1125 0.3812 0.045 Uiso 1 1 calc GR . . .
C34 C -0.00028(19) 0.34425(16) 0.28616(11) 0.0189(6) Uani 1 1 d . . . .
H34 H 0.0582 0.3793 0.3166 0.023 Uiso 1 1 calc R . . .
C35 C -0.0511(2) 0.25159(17) 0.33678(11) 0.0228(6) Uani 1 1 d . . . .
H35A H 0.0235 0.2029 0.3534 0.027 Uiso 1 1 calc R . . .
H35B H -0.1057 0.2129 0.3073 0.027 Uiso 1 1 calc R . . .
C36 C -0.1314(2) 0.28610(18) 0.40629(12) 0.0288(6) Uani 1 1 d . . . .
H36A H -0.1675 0.2240 0.4354 0.035 Uiso 1 1 calc R . . .
H36B H -0.0744 0.3169 0.4392 0.035 Uiso 1 1 calc R . . .
C37 C -0.2421(2) 0.36661(18) 0.38388(12) 0.0290(6) Uani 1 1 d . . . .
H37A H -0.3049 0.3332 0.3563 0.035 Uiso 1 1 calc R . . .
H37B H -0.2884 0.3914 0.4300 0.035 Uiso 1 1 calc R . . .
C38 C -0.1922(2) 0.45947(18) 0.33444(12) 0.0279(6) Uani 1 1 d . . . .
H38A H -0.1373 0.4977 0.3640 0.033 Uiso 1 1 calc R . . .
H38B H -0.2668 0.5084 0.3181 0.033 Uiso 1 1 calc R . . .
C39 C -0.1124(2) 0.42446(16) 0.26484(12) 0.0231(6) Uani 1 1 d . . . .
H39A H -0.1700 0.3933 0.2324 0.028 Uiso 1 1 calc R . . .
H39B H -0.0773 0.4867 0.2352 0.028 Uiso 1 1 calc R . . .
C40 C -0.0944(2) 0.18640(16) 0.15177(12) 0.0190(6) Uani 1 1 d . . . .
H40 H -0.1702 0.2043 0.1874 0.023 Uiso 1 1 calc R . . .
C41 C -0.1502(2) 0.17713(17) 0.07544(12) 0.0270(6) Uani 1 1 d . . . .
H41A H -0.1938 0.2459 0.0568 0.032 Uiso 1 1 calc R . . .
H41B H -0.0780 0.1594 0.0383 0.032 Uiso 1 1 calc R . . .
C42 C -0.2478(2) 0.09325(17) 0.08089(13) 0.0332(7) Uani 1 1 d . . . .
H42A H -0.2776 0.0871 0.0299 0.040 Uiso 1 1 calc R . . .
H42B H -0.3247 0.1147 0.1136 0.040 Uiso 1 1 calc R . . .
C43 C -0.1870(2) -0.01330(18) 0.11331(13) 0.0355(7) Uani 1 1 d . . . .
H43A H -0.2542 -0.0648 0.1200 0.043 Uiso 1 1 calc R . . .
H43B H -0.1173 -0.0390 0.0773 0.043 Uiso 1 1 calc R . . .
C44 C -0.1305(2) -0.00540(17) 0.18864(12) 0.0271(6) Uani 1 1 d . . . .
H44A H -0.0867 -0.0744 0.2066 0.032 Uiso 1 1 calc R . . .
H44B H -0.2020 0.0120 0.2263 0.032 Uiso 1 1 calc R . . .
C45 C -0.0333(2) 0.07800(16) 0.18282(12) 0.0233(6) Uani 1 1 d . . . .
H45A H 0.0425 0.0570 0.1491 0.028 Uiso 1 1 calc R . . .
H45B H -0.0016 0.0830 0.2335 0.028 Uiso 1 1 calc R . . .
B1 B 0.0003(2) 0.2756(2) 0.15142(16) 0.0184(7) Uani 1 1 d . . . .
C1S C 0.6749(3) 0.7429(2) 0.27600(14) 0.0493(8) Uani 1 1 d . . . .
H1SA H 0.6300 0.7091 0.2394 0.074 Uiso 1 1 calc GR . . .
H1SB H 0.7612 0.7063 0.2829 0.074 Uiso 1 1 calc GR . . .
H1SC H 0.6843 0.8167 0.2572 0.074 Uiso 1 1 calc GR . . .
C2S C 0.5957(2) 0.7376(2) 0.35131(13) 0.0430(7) Uani 1 1 d . . . .
H2SA H 0.5882 0.6628 0.3705 0.052 Uiso 1 1 calc R . . .
H2SB H 0.6426 0.7703 0.3883 0.052 Uiso 1 1 calc R . . .
C3S C 0.4617(2) 0.79191(19) 0.34574(14) 0.0434(7) Uani 1 1 d . . . .
H3SA H 0.4146 0.7569 0.3100 0.052 Uiso 1 1 calc R . . .
H3SB H 0.4701 0.8654 0.3238 0.052 Uiso 1 1 calc R . . .
C4S C 0.3788(2) 0.79394(19) 0.42000(14) 0.0428(7) Uani 1 1 d . . . .
H4SA H 0.2898 0.8244 0.4089 0.051 Uiso 1 1 calc R . . .
H4SB H 0.3718 0.7207 0.4430 0.051 Uiso 1 1 calc R . . .
C5S C 0.4322(3) 0.8561(2) 0.47620(14) 0.0495(8) Uani 1 1 d . . . .
H5SA H 0.5172 0.8230 0.4908 0.074 Uiso 1 1 calc GR . . .
H5SB H 0.3721 0.8578 0.5211 0.074 Uiso 1 1 calc GR . . .
H5SC H 0.4423 0.9282 0.4533 0.074 Uiso 1 1 calc GR . . .
C6S C 0.1125(12) 0.0506(9) 0.5971(9) 0.049(5) Uani 0.5 1 d . P A -1
H6SA H 0.1872 0.0926 0.5986 0.074 Uiso 0.5 1 calc GR P A -1
H6SB H 0.1316 -0.0194 0.6235 0.074 Uiso 0.5 1 calc GR P A -1
H6SC H 0.0355 0.0854 0.6219 0.074 Uiso 0.5 1 calc GR P A -1
C7S C 0.0867(15) 0.0402(8) 0.5155(10) 0.050(3) Uani 0.5 1 d . P A -1
H7SA H 0.0825 0.1112 0.4874 0.060 Uiso 0.5 1 calc R P A -1
H7SB H 0.1612 -0.0019 0.4928 0.060 Uiso 0.5 1 calc R P A -1
C8S C -0.0330(14) -0.0086(17) 0.5053(16) 0.050(8) Uani 0.5 1 d . P A -1
H8SA H -0.1082 0.0392 0.5207 0.060 Uiso 0.5 1 calc R P A -1
H8SB H -0.0351 -0.0744 0.5397 0.060 Uiso 0.5 1 calc R P A -1
C9S C -0.0500(11) -0.0351(8) 0.4234(7) 0.035(3) Uani 0.5 1 d . P A -1
H9SA H -0.0424 0.0299 0.3886 0.042 Uiso 0.5 1 calc R P A -1
H9SB H 0.0225 -0.0863 0.4092 0.042 Uiso 0.5 1 calc R P A -1
C10S C -0.1785(10) -0.0802(9) 0.4112(8) 0.051(3) Uani 0.5 1 d . P A -1
H10A H -0.1810 -0.0929 0.3580 0.076 Uiso 0.5 1 calc GR P A -1
H10B H -0.2514 -0.0300 0.4244 0.076 Uiso 0.5 1 calc GR P A -1
H10C H -0.1855 -0.1466 0.4434 0.076 Uiso 0.5 1 calc GR P A -1

loop_
_atom_site_aniso_label
_atom_site_aniso_U_11
_atom_site_aniso_U_22
_atom_site_aniso_U_33
_atom_site_aniso_U_23
_atom_site_aniso_U_13
_atom_site_aniso_U_12
N1 0.0153(14) 0.0174(12) 0.0149(13) -0.0005(10) -0.0017(10) -0.0039(9)
N2 0.0193(14) 0.0235(13) 0.0175(15) -0.0045(13) -0.0068(11) -0.0044(11)
C1 0.0173(14) 0.0153(13) 0.0175(14) -0.0004(12) 0.0016(12) -0.0015(12)
C2 0.0156(15) 0.0167(15) 0.0179(19) -0.0019(15) -0.0016(13) -0.0014(14)
C3 0.0227(15) 0.0234(15) 0.0196(15) -0.0045(14) -0.0065(12) -0.0022(12)
C4 0.0129(19) 0.0179(15) 0.0111(13) 0.0039(12) -0.0017(12) -0.0046(13)
C5 0.0132(18) 0.0159(14) 0.0135(13) 0.0029(12) -0.0045(12) -0.0034(12)
C6 0.0241(18) 0.0139(13) 0.0155(14) -0.0026(11) -0.0045(12) -0.0022(13)
C7 0.0176(15) 0.0207(14) 0.0175(13) 0.0007(12) -0.0001(12) -0.0026(13)
C8 0.0165(19) 0.0191(15) 0.0165(14) -0.0014(12) 0.0018(11) 0.0024(12)
C9 0.0132(17) 0.0189(15) 0.0101(13) 0.0019(11) 0.0002(11) -0.0007(13)
C10 0.0125(14) 0.0150(14) 0.0194(17) -0.0065(13) -0.0005(12) -0.0043(12)
C11 0.0175(14) 0.0183(14) 0.0170(17) -0.0034(13) -0.0022(12) -0.0045(12)
C12 0.0245(14) 0.0247(15) 0.0151(14) -0.0039(13) -0.0006(13) -0.0037(13)
C13 0.0234(15) 0.0230(16) 0.0217(18) -0.0074(13) 0.0044(12) -0.0010(13)
C14 0.0206(14) 0.0191(14) 0.0240(17) -0.0027(14) -0.0028(13) 0.0013(11)
C15 0.0161(14) 0.0176(14) 0.0176(16) -0.0060(13) -0.0001(12) -0.0042(12)
C16 0.0229(15) 0.0221(14) 0.0168(13) -0.0036(12) -0.0007(12) -0.0019(13)
C17 0.0273(16) 0.0308(15) 0.0290(15) -0.0003(12) -0.0029(13) 0.0005(12)
C18 0.0310(15) 0.0332(15) 0.0303(15) 0.0063(13) -0.0104(12) -0.0051(12)
C19 0.0188(16) 0.0191(15) 0.0203(16) -0.0044(12) 0.0011(12) 0.0025(11)
C20 0.0279(15) 0.0271(16) 0.0264(15) -0.0006(12) 0.0017(11) -0.0016(12)
C21 0.0299(17) 0.0261(14) 0.0234(14) -0.0029(11) -0.0005(12) 0.0002(11)
C22 0.0101(13) 0.0157(16) 0.0213(17) -0.0052(15) 0.0010(10) 0.0004(10)
C23 0.0098(13) 0.0218(17) 0.0199(17) -0.0048(15) 0.0004(10) -0.0008(10)
C24 0.0224(15) 0.0286(17) 0.0178(15) -0.0086(17) -0.0004(11) -0.0027(11)
C25 0.0269(16) 0.0189(17) 0.0270(18) -0.0054(16) -0.0002(12) -0.0024(11)
C26 0.0236(15) 0.0207(17) 0.0215(18) 0.0017(13) 0.0008(11) -0.0030(11)
C27 0.0140(14) 0.0152(16) 0.0218(17) -0.0034(15) 0.0011(10) -0.0005(10)
C28 0.0214(15) 0.0204(15) 0.0171(14) -0.0031(13) -0.0010(12) -0.0020(11)
C29 0.0288(16) 0.0341(15) 0.0267(14) 0.0012(12) 0.0044(12) -0.0024(12)
C30 0.0343(16) 0.0294(15) 0.0246(14) -0.0027(12) -0.0042(13) -0.0027(12)
C31 0.0283(17) 0.0193(14) 0.0198(16) -0.0046(12) 0.0009(12) 0.0031(11)
C32 0.0404(19) 0.0421(16) 0.0240(15) -0.0008(12) -0.0055(13) -0.0066(13)
C33 0.0353(15) 0.0296(15) 0.0227(14) 0.0016(12) 0.0044(12) 0.0044(12)
C34 0.0172(14) 0.0213(14) 0.0187(14) -0.0029(12) -0.0007(12) -0.0041(12)
C35 0.0226(14) 0.0262(15) 0.0195(14) -0.0036(13) 0.0014(12) -0.0020(12)
C36 0.0270(15) 0.0367(15) 0.0229(15) -0.0049(12) 0.0045(12) -0.0064(13)
C37 0.0246(15) 0.0379(16) 0.0261(15) -0.0142(13) 0.0050(12) -0.0037(13)
C38 0.0227(14) 0.0308(16) 0.0318(15) -0.0131(14) -0.0024(12) 0.0010(12)
C39 0.0231(14) 0.0219(14) 0.0248(15) -0.0055(12) 0.0005(12) -0.0015(12)
C40 0.0162(14) 0.0210(15) 0.0199(14) -0.0040(11) 0.0004(11) -0.0011(12)
C41 0.0300(15) 0.0255(15) 0.0271(15) -0.0026(12) -0.0066(12) -0.0072(13)
C42 0.0415(17) 0.0335(16) 0.0281(15) -0.0025(13) -0.0127(12) -0.0151(15)
C43 0.0449(17) 0.0278(16) 0.0370(17) -0.0042(13) -0.0101(13) -0.0134(13)
C44 0.0301(15) 0.0202(14) 0.0316(16) -0.0013(12) -0.0066(12) -0.0032(13)
C45 0.0237(14) 0.0228(15) 0.0243(14) -0.0053(12) -0.0015(11) -0.0027(13)
B1 0.0181(17) 0.0160(17) 0.0187(18) -0.0017(16) 0.0048(14) 0.0070(15)
C1S 0.0566(19) 0.0503(18) 0.0423(18) -0.0078(14) 0.0096(15) -0.0176(14)
C2S 0.0493(19) 0.0410(16) 0.0394(18) -0.0077(14) 0.0025(15) -0.0075(14)
C3S 0.053(2) 0.0329(16) 0.0452(19) -0.0105(13) -0.0104(15) 0.0068(14)
C4S 0.0404(17) 0.0411(17) 0.0454(18) -0.0058(15) 0.0029(15) 0.0033(13)
C5S 0.0508(19) 0.0612(19) 0.0357(17) -0.0073(15) -0.0046(14) 0.0049(15)
C6S 0.063(15) 0.053(9) 0.036(8) 0.000(5) -0.031(8) -0.012(9)
C7S 0.067(9) 0.040(6) 0.043(8) 0.001(6) 0.008(8) -0.016(5)
C8S 0.07(3) 0.035(8) 0.030(11) 0.010(6) 0.021(12) 0.020(13)
C9S 0.049(8) 0.033(4) 0.025(7) 0.001(5) -0.007(7) -0.008(5)
C10S 0.046(8) 0.044(6) 0.066(6) -0.010(4) -0.010(6) -0.015(5)

loop_
_atom_type_symbol
_atom_type_description
_atom_type_scat_dispersion_real
_atom_type_scat_dispersion_imag
_atom_type_scat_source
C C 0.0181 0.0091 'International Tables Vol C Tables 4.2.6.8 and 6.1.1.4'
H H 0.0000 0.0000 'International Tables Vol C Tables 4.2.6.8 and 6.1.1.4'
B B 0.0090 0.0039 'International Tables Vol C Tables 4.2.6.8 and 6.1.1.4'
N N 0.0311 0.0180 'International Tables Vol C Tables 4.2.6.8 and 6.1.1.4'

loop_
_geom_angle_atom_site_label_1
_geom_angle_atom_site_label_2
_geom_angle_atom_site_label_3
_geom_angle
C2 N1 C1 111.21(18)
C2 N1 C4 116.50(18)
C4 N1 C1 123.93(16)
C2 N2 H2 117.8(14)
B1 N2 H2 128.0(15)
B1 N2 C2 114.2(2)
N1 C1 H1 109.2
N1 C1 C34 112.07(16)
N1 C1 B1 102.25(17)
C34 C1 H1 109.2
C34 C1 B1 114.71(17)
B1 C1 H1 109.2
N2 C2 N1 107.7(2)
C3 C2 N1 128.1(2)
C3 C2 N2 124.3(2)
C2 C3 H3A 120.0
C2 C3 H3B 120.0
H3A C3 H3B 120.0
C5 C4 N1 120.18(18)
C5 C4 C9 119.7(2)
C9 C4 N1 120.13(19)
C4 C5 C10 125.0(2)
C6 C5 C4 118.22(19)
C6 C5 C10 116.34(19)
C5 C6 H6 118.9
C7 C6 C5 122.1(2)
C7 C6 H6 118.9
C6 C7 H7 120.6
C6 C7 C8 118.8(2)
C8 C7 H7 120.6
C7 C8 H8 119.1
C7 C8 C9 121.74(19)
C9 C8 H8 119.1
C4 C9 C22 123.9(2)
C8 C9 C4 118.60(19)
C8 C9 C22 117.15(18)
C11 C10 C5 117.00(19)
C15 C10 C5 122.43(19)
C15 C10 C11 120.21(18)
C10 C11 C16 122.37(18)
C12 C11 C10 118.50(19)
C12 C11 C16 119.05(19)
C11 C12 H12 119.3
C13 C12 C11 121.4(2)
C13 C12 H12 119.3
C12 C13 H13 120.1
C14 C13 C12 119.7(2)
C14 C13 H13 120.1
C13 C14 H14 119.3
C13 C14 C15 121.5(2)
C15 C14 H14 119.3
C10 C15 C19 122.51(18)
C14 C15 C10 118.68(19)
C14 C15 C19 118.75(19)
C11 C16 H16 107.6
C11 C16 C17 110.56(17)
C17 C16 H16 107.6
C18 C16 C11 114.23(17)
C18 C16 H16 107.6
C18 C16 C17 108.94(17)
C16 C17 H17A 109.5
C16 C17 H17B 109.5
C16 C17 H17C 109.5
H17A C17 H17B 109.5
H17A C17 H17C 109.5
H17B C17 H17C 109.5
C16 C18 H18A 109.5
C16 C18 H18B 109.5
C16 C18 H18C 109.5
H18A C18 H18B 109.5
H18A C18 H18C 109.5
H18B C18 H18C 109.5
C15 C19 H19 107.5
C15 C19 C20 111.23(18)
C15 C19 C21 111.95(17)
C20 C19 H19 107.5
C20 C19 C21 110.80(17)
C21 C19 H19 107.5
C19 C20 H20A 109.5
C19 C20 H20B 109.5
C19 C20 H20C 109.5
H20A C20 H20B 109.5
H20A C20 H20C 109.5
H20B C20 H20C 109.5
C19 C21 H21A 109.5
C19 C21 H21B 109.5
C19 C21 H21C 109.5
H21A C21 H21B 109.5
H21A C21 H21C 109.5
H21B C21 H21C 109.5
C23 C22 C9 121.51(19)
C23 C22 C27 120.47(19)
C27 C22 C9 117.60(19)
C22 C23 C28 122.76(19)
C24 C23 C22 118.11(19)
C24 C23 C28 119.0(2)
C23 C24 H24 119.2
C25 C24 C23 121.6(2)
C25 C24 H24 119.2
C24 C25 H25 120.1
C24 C25 C26 119.8(2)
C26 C25 H25 120.1
C25 C26 H26 119.4
C25 C26 C27 121.3(2)
C27 C26 H26 119.4
C22 C27 C31 122.46(19)
C26 C27 C22 118.65(19)
C26 C27 C31 118.7(2)
C23 C28 H28 107.8
C23 C28 C29 110.91(17)
C23 C28 C30 112.10(17)
C29 C28 H28 107.8
C30 C28 H28 107.8
C30 C28 C29 110.37(17)
C28 C29 H29A 109.5
C28 C29 H29B 109.5
C28 C29 H29C 109.5
H29A C29 H29B 109.5
H29A C29 H29C 109.5
H29B C29 H29C 109.5
C28 C30 H30A 109.5
C28 C30 H30B 109.5
C28 C30 H30C 109.5
H30A C30 H30B 109.5
H30A C30 H30C 109.5
H30B C30 H30C 109.5
C27 C31 H31 107.5
C27 C31 C32 110.11(17)
C27 C31 C33 113.80(18)
C32 C31 H31 107.5
C32 C31 C33 110.21(18)
C33 C31 H31 107.5
C31 C32 H32A 109.5
C31 C32 H32B 109.5
C31 C32 H32C 109.5
H32A C32 H32B 109.5
H32A C32 H32C 109.5
H32B C32 H32C 109.5
C31 C33 H33A 109.5
C31 C33 H33B 109.5
C31 C33 H33C 109.5
H33A C33 H33B 109.5
H33A C33 H33C 109.5
H33B C33 H33C 109.5
C1 C34 H34 107.2
C35 C34 C1 111.84(16)
C35 C34 H34 107.2
C39 C34 C1 112.86(17)
C39 C34 H34 107.2
C39 C34 C35 110.12(17)
C34 C35 H35A 109.1
C34 C35 H35B 109.1
C34 C35 C36 112.35(17)
H35A C35 H35B 107.9
C36 C35 H35A 109.1
C36 C35 H35B 109.1
C35 C36 H36A 109.4
C35 C36 H36B 109.4
H36A C36 H36B 108.0
C37 C36 C35 111.16(18)
C37 C36 H36A 109.4
C37 C36 H36B 109.4
C36 C37 H37A 109.4
C36 C37 H37B 109.4
H37A C37 H37B 108.0
C38 C37 C36 111.21(18)
C38 C37 H37A 109.4
C38 C37 H37B 109.4
C37 C38 H38A 109.4
C37 C38 H38B 109.4
C37 C38 C39 111.37(17)
H38A C38 H38B 108.0
C39 C38 H38A 109.4
C39 C38 H38B 109.4
C34 C39 C38 111.93(17)
C34 C39 H39A 109.2
C34 C39 H39B 109.2
C38 C39 H39A 109.2
C38 C39 H39B 109.2
H39A C39 H39B 107.9
C41 C40 H40 106.5
C41 C40 C45 109.19(17)
C41 C40 B1 114.87(18)
C45 C40 H40 106.5
C45 C40 B1 112.62(18)
B1 C40 H40 106.5
C40 C41 H41A 109.2
C40 C41 H41B 109.2
H41A C41 H41B 107.9
C42 C41 C40 112.09(18)
C42 C41 H41A 109.2
C42 C41 H41B 109.2
C41 C42 H42A 109.4
C41 C42 H42B 109.4
C41 C42 C43 111.13(19)
H42A C42 H42B 108.0
C43 C42 H42A 109.4
C43 C42 H42B 109.4
C42 C43 H43A 109.4
C42 C43 H43B 109.4
H43A C43 H43B 108.0
C44 C43 C42 111.10(18)
C44 C43 H43A 109.4
C44 C43 H43B 109.4
C43 C44 H44A 109.3
C43 C44 H44B 109.3
C43 C44 C45 111.74(18)
H44A C44 H44B 107.9
C45 C44 H44A 109.3
C45 C44 H44B 109.3
C40 C45 H45A 109.3
C40 C45 H45B 109.3
C44 C45 C40 111.64(18)
C44 C45 H45A 109.3
C44 C45 H45B 109.3
H45A C45 H45B 108.0
N2 B1 C1 104.5(2)
N2 B1 C40 124.7(2)
C40 B1 C1 130.8(2)
H1SA C1S H1SB 109.5
H1SA C1S H1SC 109.5
H1SB C1S H1SC 109.5
C2S C1S H1SA 109.5
C2S C1S H1SB 109.5
C2S C1S H1SC 109.5
C1S C2S H2SA 109.0
C1S C2S H2SB 109.0
H2SA C2S H2SB 107.8
C3S C2S C1S 112.9(2)
C3S C2S H2SA 109.0
C3S C2S H2SB 109.0
C2S C3S H3SA 108.3
C2S C3S H3SB 108.3
C2S C3S C4S 115.8(2)
H3SA C3S H3SB 107.4
C4S C3S H3SA 108.3
C4S C3S H3SB 108.3
C3S C4S H4SA 108.8
C3S C4S H4SB 108.8
H4SA C4S H4SB 107.7
C5S C4S C3S 113.6(2)
C5S C4S H4SA 108.8
C5S C4S H4SB 108.8
C4S C5S H5SA 109.5
C4S C5S H5SB 109.5
C4S C5S H5SC 109.5
H5SA C5S H5SB 109.5
H5SA C5S H5SC 109.5
H5SB C5S H5SC 109.5
H6SA C6S H6SB 109.5
H6SA C6S H6SC 109.5
H6SB C6S H6SC 109.5
C7S C6S H6SA 109.5
C7S C6S H6SB 109.5
C7S C6S H6SC 109.5
C6S C7S H7SA 108.6
C6S C7S H7SB 108.6
H7SA C7S H7SB 107.6
C8S C7S C6S 114.7(11)
C8S C7S H7SA 108.6
C8S C7S H7SB 108.6
C7S C8S H8SA 108.5
C7S C8S H8SB 108.5
C7S C8S C9S 115.1(9)
H8SA C8S H8SB 107.5
C9S C8S H8SA 108.5
C9S C8S H8SB 108.5
C8S C9S H9SA 108.4
C8S C9S H9SB 108.4
H9SA C9S H9SB 107.5
C10S C9S C8S 115.4(12)
C10S C9S H9SA 108.4
C10S C9S H9SB 108.4
C9S C10S H10A 109.5
C9S C10S H10B 109.5
C9S C10S H10C 109.5
H10A C10S H10B 109.5
H10A C10S H10C 109.5
H10B C10S H10C 109.5

loop_
_geom_bond_atom_site_label_1
_geom_bond_atom_site_label_2
_geom_bond_distance
N1 C1 1.487(3)
N1 C2 1.402(3)
N1 C4 1.439(3)
N2 H2 0.862(16)
N2 C2 1.399(3)
N2 B1 1.396(3)
C1 H1 1.0000
C1 C34 1.543(3)
C1 B1 1.592(3)
C2 C3 1.332(3)
C3 H3A 0.9500
C3 H3B 0.9500
C4 C5 1.411(3)
C4 C9 1.418(3)
C5 C6 1.389(3)
C5 C10 1.510(3)
C6 H6 0.9500
C6 C7 1.381(3)
C7 H7 0.9500
C7 C8 1.382(3)
C8 H8 0.9500
C8 C9 1.386(3)
C9 C22 1.513(3)
C10 C11 1.416(3)
C10 C15 1.401(3)
C11 C12 1.392(3)
C11 C16 1.525(3)
C12 H12 0.9500
C12 C13 1.377(3)
C13 H13 0.9500
C13 C14 1.374(3)
C14 H14 0.9500
C14 C15 1.395(3)
C15 C19 1.515(3)
C16 H16 1.0000
C16 C17 1.527(3)
C16 C18 1.518(3)
C17 H17A 0.9800
C17 H17B 0.9800
C17 H17C 0.9800
C18 H18A 0.9800
C18 H18B 0.9800
C18 H18C 0.9800
C19 H19 1.0000
C19 C20 1.526(3)
C19 C21 1.529(3)
C20 H20A 0.9800
C20 H20B 0.9800
C20 H20C 0.9800
C21 H21A 0.9800
C21 H21B 0.9800
C21 H21C 0.9800
C22 C23 1.406(3)
C22 C27 1.407(3)
C23 C24 1.399(3)
C23 C28 1.514(3)
C24 H24 0.9500
C24 C25 1.369(3)
C25 H25 0.9500
C25 C26 1.377(3)
C26 H26 0.9500
C26 C27 1.390(3)
C27 C31 1.522(3)
C28 H28 1.0000
C28 C29 1.530(3)
C28 C30 1.526(3)
C29 H29A 0.9800
C29 H29B 0.9800
C29 H29C 0.9800
C30 H30A 0.9800
C30 H30B 0.9800
C30 H30C 0.9800
C31 H31 1.0000
C31 C32 1.523(3)
C31 C33 1.527(3)
C32 H32A 0.9800
C32 H32B 0.9800
C32 H32C 0.9800
C33 H33A 0.9800
C33 H33B 0.9800
C33 H33C 0.9800
C34 H34 1.0000
C34 C35 1.522(3)
C34 C39 1.521(3)
C35 H35A 0.9900
C35 H35B 0.9900
C35 C36 1.526(3)
C36 H36A 0.9900
C36 H36B 0.9900
C36 C37 1.517(3)
C37 H37A 0.9900
C37 H37B 0.9900
C37 C38 1.510(3)
C38 H38A 0.9900
C38 H38B 0.9900
C38 C39 1.527(3)
C39 H39A 0.9900
C39 H39B 0.9900
C40 H40 1.0000
C40 C41 1.531(3)
C40 C45 1.539(3)
C40 B1 1.566(4)
C41 H41A 0.9900
C41 H41B 0.9900
C41 C42 1.525(3)
C42 H42A 0.9900
C42 H42B 0.9900
C42 C43 1.526(3)
C43 H43A 0.9900
C43 H43B 0.9900
C43 C44 1.514(3)
C44 H44A 0.9900
C44 H44B 0.9900
C44 C45 1.518(3)
C45 H45A 0.9900
C45 H45B 0.9900
C1S H1SA 0.9800
C1S H1SB 0.9800
C1S H1SC 0.9800
C1S C2S 1.521(3)
C2S H2SA 0.9900
C2S H2SB 0.9900
C2S C3S 1.499(3)
C3S H3SA 0.9900
C3S H3SB 0.9900
C3S C4S 1.528(3)
C4S H4SA 0.9900
C4S H4SB 0.9900
C4S C5S 1.503(3)
C5S H5SA 0.9800
C5S H5SB 0.9800
C5S H5SC 0.9800
C6S H6SA 0.9800
C6S H6SB 0.9800
C6S H6SC 0.9800
C6S C7S 1.52(2)
C7S H7SA 0.9900
C7S H7SB 0.9900
C7S C8S 1.46(3)
C8S H8SA 0.9900
C8S H8SB 0.9900
C8S C9S 1.56(3)
C9S H9SA 0.9900
C9S H9SB 0.9900
C9S C10S 1.528(16)
C10S H10A 0.9800
C10S H10B 0.9800
C10S H10C 0.9800
